data_6000672
loop_
_publ_author_name
'Gregory, D. H.'
'Barker, M. G.'
'Edwards, P. P.'
'Siddons, D. J.'

_publ_section_title
;
 Synthesis and structure of SR2VN3 and BA2VN3, 2 new nitridovanadates
;
_journal_name_full 'Inorganic Chemistry'
_journal_page_first 3912
_journal_page_last 3916
_journal_paper_doi 10.1021/ic00119a012
_journal_volume 34
_journal_year 1995
_chemical_formula_sum 'Ba2 N3 V'
_space_group_name_H-M_alt 'C m c a'
_cell_angle_alpha 90.000
_cell_angle_beta 90.000
_cell_angle_gamma 90.000
_cell_length_a 5.8614
_cell_length_b 11.4682
_cell_length_c 12.9121
_cell_volume 867.95
_cod_database_code 6000672

loop_
_atom_site_label
_atom_site_fract_x
_atom_site_fract_y
_atom_site_fract_z
? ? ? ?
